data_4315172
loop_
_publ_author_name
'Andr\'es Garc\'es'
'Luis F. S\'anchez-Barba'
'Carlos Alonso-Moreno'
'Mariano Fajardo'
'Juan Fern\'andez-Baeza'
'Antonio Otero'
'Agust\'in Lara-S\'anchez'
'Isabel L\'opez-Solera'
'Ana Mar\'ia Rodr\'iguez'

_publ_contact_author
;
Isabel L\'opez-Solera
Departamento de Qu\'imica In\'organica, Org\'anica y Bioqu\'imica
Facultad de Qu\'imicas
Universidad Castilla La Mancha
13071-Ciudad Real 
Spain
;
_publ_contact_author_email Mabel.Lopez@uclm.es
_publ_contact_author_fax '+34 926 295318'
_publ_contact_author_phone '+34 926 295300 (ext:6282)'
_publ_section_title
;
 Hybrid Scorpionate/Cyclopentadienyl Magnesium and Zinc Complexes:
 Synthesis, Coordination Chemistry, and Ring-Opening Polymerization
 Studies on Cyclic Esters
;
_journal_name_full 'Inorganic Chemistry'
_journal_page_first 2859
_journal_page_last 2871
_journal_paper_doi 10.1021/ic902399r
_journal_volume 49
_journal_year 2010
_chemical_formula_sum 'C30 H32 N4 Zn'
_chemical_formula_weight 513.97
_chemical_name_systematic
; 
 ? 
;
_space_group_IT_number 145
_symmetry_cell_setting hexagonal
_symmetry_space_group_name_Hall 'P 32'
_symmetry_space_group_name_H-M 'P 32'
_atom_sites_solution_hydrogens geom
_atom_sites_solution_primary direct
_atom_sites_solution_secondary difmap
_audit_creation_method SHELXL-97
_cell_angle_alpha 90.00
_cell_angle_beta 90.00
_cell_angle_gamma 120.00
_cell_formula_units_Z 3
_cell_length_a 9.7099(3)
_cell_length_b 9.7099(3)
_cell_length_c 23.4092(19)
_cell_measurement_temperature 180(2)
_cell_volume 1911.38(18)
_computing_cell_refinement 'Bruker SAINT'
_computing_data_collection 'Bruker APEX'
_computing_data_reduction 'Bruker SHELXTL'
_computing_molecular_graphics 'Bruker SHELXTL'
_computing_publication_material 'Bruker SHELXTL'
_computing_structure_refinement 'SHELXL-97 (Sheldrick, 1997)'
_computing_structure_solution 'SHELXS-97 (Sheldrick, 1990)'
_diffrn_ambient_temperature 180(2)
_diffrn_measured_fraction_theta_full 0.999
_diffrn_measured_fraction_theta_max 0.999
_diffrn_measurement_device_type 'CCD area detector'
_diffrn_measurement_method 'omega scan'
_diffrn_radiation_monochromator graphite
_diffrn_radiation_source 'fine-focus sealed tube'
_diffrn_radiation_type MoK\a
_diffrn_radiation_wavelength 0.71073
_diffrn_reflns_av_R_equivalents 0.0662
_diffrn_reflns_av_sigmaI/netI 0.0904
_diffrn_reflns_limit_h_max 9
_diffrn_reflns_limit_h_min -9
_diffrn_reflns_limit_k_max 9
_diffrn_reflns_limit_k_min -9
_diffrn_reflns_limit_l_max 19
_diffrn_reflns_limit_l_min -23
_diffrn_reflns_number 6887
_diffrn_reflns_theta_full 21.30
_diffrn_reflns_theta_max 21.30
_diffrn_reflns_theta_min 2.42
_exptl_absorpt_coefficient_mu 0.989
_exptl_absorpt_correction_T_max 1
_exptl_absorpt_correction_T_min 0.744599
_exptl_absorpt_correction_type multi-scan
_exptl_absorpt_process_details SADABS
_exptl_crystal_colour Colourless
_exptl_crystal_density_diffrn 1.340
_exptl_crystal_density_method 'not measured'
_exptl_crystal_description Prismatic
_exptl_crystal_F_000 810
_exptl_crystal_size_max 0.43
_exptl_crystal_size_mid 0.34
_exptl_crystal_size_min 0.30
_refine_diff_density_max 0.425
_refine_diff_density_min -0.281
_refine_diff_density_rms 0.061
_refine_ls_abs_structure_details 'Flack H D (1983), Acta Cryst. A39, 876-881'
_refine_ls_abs_structure_Flack 0.00
_refine_ls_extinction_method none
_refine_ls_goodness_of_fit_ref 0.829
_refine_ls_hydrogen_treatment constr
_refine_ls_matrix_type full
_refine_ls_number_parameters 321
_refine_ls_number_reflns 2588
_refine_ls_number_restraints 1
_refine_ls_restrained_S_all 0.829
_refine_ls_R_factor_all 0.0596
_refine_ls_R_factor_gt 0.0467
_refine_ls_shift/su_max 0.001
_refine_ls_shift/su_mean 0.000
_refine_ls_structure_factor_coef Fsqd
_refine_ls_weighting_details 'calc w=1/[\s^2^(Fo^2^)+(0.1000P)^2^+0.3943P] where P=(Fo^2^+2Fc^2^)/3'
_refine_ls_weighting_scheme calc
_refine_ls_wR_factor_gt 0.1171
_refine_ls_wR_factor_ref 0.1288
_reflns_number_gt 2178
_reflns_number_total 2588
_reflns_threshold_expression >2sigma(I)
_cod_data_source_file ic902399r_si_001_4.cif
_cod_data_source_block 7
_cod_depositor_comments
;
The following automatic conversions were performed:

'_symmetry_cell_setting' value 'Hexagonal' changed to 'hexagonal'
according to the built-in table from CIF Core dictionary named
'cif_core.dic' version 2.4.1 from 2010-06-29.

Automatic conversion script
Id: cif_fix_values 1646 2011-03-28 12:23:43Z adriana 
;
_cod_database_code 4315172

loop_
_symmetry_equiv_pos_as_xyz
'x, y, z'
'-y, x-y, z+2/3'
'-x+y, -x, z+1/3'

loop_
_atom_site_label
_atom_site_type_symbol
_atom_site_fract_x
_atom_site_fract_y
_atom_site_fract_z
_atom_site_U_iso_or_equiv
_atom_site_adp_type
_atom_site_occupancy
_atom_site_symmetry_multiplicity
_atom_site_calc_flag
_atom_site_refinement_flags
_atom_site_disorder_assembly
_atom_site_disorder_group
Zn1 Zn 0.39798(10) 1.10620(10) 0.02023(5) 0.0262(3) Uani 1 1 d . . .
N1 N 0.2589(8) 0.8944(7) 0.0656(3) 0.0228(17) Uani 1 1 d . . .
N2 N 0.2840(7) 0.7676(7) 0.0605(3) 0.0198(17) Uani 1 1 d . . .
N3 N 0.5856(7) 1.0685(7) 0.0423(3) 0.0202(16) Uani 1 1 d . . .
N4 N 0.5609(7) 0.9169(7) 0.0465(3) 0.0210(17) Uani 1 1 d . . .
C1 C 0.2021(9) 0.6568(10) 0.1018(4) 0.021(2) Uani 1 1 d . . .
C2 C 0.1164(9) 0.7117(10) 0.1316(4) 0.030(2) Uani 1 1 d . . .
H2 H 0.0453 0.6595 0.1612 0.036 Uiso 1 1 calc R . .
C3 C 0.1565(10) 0.8602(10) 0.1089(4) 0.026(2) Uani 1 1 d . . .
C4 C 0.2145(10) 0.5131(10) 0.1127(4) 0.028(2) Uani 1 1 d . . .
H4A H 0.1591 0.4360 0.0832 0.042 Uiso 1 1 calc R . .
H4B H 0.1679 0.4688 0.1491 0.042 Uiso 1 1 calc R . .
H4C H 0.3244 0.5414 0.1128 0.042 Uiso 1 1 calc R . .
C5 C 0.1060(10) 0.9738(10) 0.1270(4) 0.035(2) Uani 1 1 d . . .
H5A H 0.1885 1.0564 0.1496 0.053 Uiso 1 1 calc R . .
H5B H 0.0106 0.9192 0.1494 0.053 Uiso 1 1 calc R . .
H5C H 0.0862 1.0197 0.0939 0.053 Uiso 1 1 calc R . .
C6 C 0.6853(9) 0.9172(9) 0.0731(4) 0.025(2) Uani 1 1 d . . .
C7 C 0.7915(10) 1.0713(10) 0.0850(4) 0.035(3) Uani 1 1 d . . .
H7 H 0.8901 1.1096 0.1024 0.042 Uiso 1 1 calc R . .
C8 C 0.7252(10) 1.1613(10) 0.0664(4) 0.028(2) Uani 1 1 d . . .
C9 C 0.6903(11) 0.7663(10) 0.0832(5) 0.039(3) Uani 1 1 d . . .
H9A H 0.5919 0.6878 0.1001 0.058 Uiso 1 1 calc R . .
H9B H 0.7767 0.7878 0.1084 0.058 Uiso 1 1 calc R . .
H9C H 0.7053 0.7272 0.0474 0.058 Uiso 1 1 calc R . .
C10 C 0.7907(11) 1.3366(10) 0.0702(5) 0.049(3) Uani 1 1 d . . .
H10A H 0.7059 1.3596 0.0659 0.073 Uiso 1 1 calc R . .
H10B H 0.8677 1.3887 0.0405 0.073 Uiso 1 1 calc R . .
H10C H 0.8405 1.3742 0.1067 0.073 Uiso 1 1 calc R . .
C11 C 0.4152(8) 0.7827(9) 0.0261(3) 0.0182(19) Uani 1 1 d . . .
H11 H 0.4241 0.6892 0.0356 0.022 Uiso 1 1 calc R . .
C12 C 0.4017(9) 0.7806(8) -0.0423(4) 0.024(2) Uani 1 1 d . . .
C13 C 0.4094(9) 0.9294(9) -0.0691(4) 0.022(2) Uani 1 1 d . . .
C14 C 0.2921(11) 0.9788(10) -0.0568(4) 0.029(2) Uani 1 1 d . . .
H14 H 0.1806 0.8942 -0.0545 0.035 Uiso 1 1 calc R . .
C15 C 0.3286(12) 1.1066(10) -0.0964(4) 0.040(3) Uani 1 1 d . . .
H15 H 0.2732 1.1614 -0.0997 0.048 Uiso 1 1 calc R . .
C16 C 0.4577(12) 1.1339(10) -0.1282(4) 0.039(3) Uani 1 1 d . . .
H16 H 0.5057 1.2117 -0.1561 0.047 Uiso 1 1 calc R . .
C17 C 0.5069(11) 1.0244(9) -0.1116(4) 0.031(2) Uani 1 1 d . . .
H17 H 0.5919 1.0184 -0.1272 0.037 Uiso 1 1 calc R . .
C18 C 0.5460(9) 0.7633(9) -0.0605(4) 0.026(2) Uani 1 1 d . . .
C19 C 0.7018(9) 0.8959(9) -0.0586(3) 0.025(2) Uani 1 1 d . . .
H19 H 0.7172 0.9952 -0.0485 0.030 Uiso 1 1 calc R . .
C20 C 0.8296(10) 0.8791(11) -0.0714(4) 0.038(3) Uani 1 1 d . . .
H20 H 0.9305 0.9688 -0.0710 0.046 Uiso 1 1 calc R . .
C21 C 0.8150(11) 0.7361(11) -0.0849(4) 0.041(3) Uani 1 1 d . . .
H21 H 0.9046 0.7278 -0.0925 0.050 Uiso 1 1 calc R . .
C22 C 0.6647(11) 0.6032(11) -0.0870(4) 0.039(3) Uani 1 1 d . . .
H22 H 0.6515 0.5044 -0.0966 0.047 Uiso 1 1 calc R . .
C23 C 0.5337(9) 0.6196(10) -0.0746(3) 0.023(2) Uani 1 1 d . . .
H23 H 0.4331 0.5296 -0.0758 0.028 Uiso 1 1 calc R . .
C24 C 0.2450(9) 0.6341(8) -0.0614(3) 0.019(2) Uani 1 1 d . . .
C25 C 0.1648(9) 0.6415(9) -0.1088(4) 0.028(2) Uani 1 1 d . . .
H25 H 0.2048 0.7363 -0.1290 0.033 Uiso 1 1 calc R . .
C26 C 0.0237(10) 0.5079(10) -0.1269(4) 0.031(2) Uani 1 1 d . . .
H26 H -0.0273 0.5144 -0.1595 0.038 Uiso 1 1 calc R . .
C27 C -0.0393(11) 0.3699(11) -0.0976(4) 0.038(2) Uani 1 1 d . . .
H27 H -0.1357 0.2837 -0.1090 0.046 Uiso 1 1 calc R . .
C28 C 0.0396(11) 0.3573(11) -0.0509(5) 0.040(3) Uani 1 1 d . . .
H28 H -0.0016 0.2614 -0.0313 0.048 Uiso 1 1 calc R . .
C29 C 0.1818(10) 0.4891(9) -0.0331(4) 0.031(2) Uani 1 1 d . . .
H29 H 0.2353 0.4797 -0.0017 0.038 Uiso 1 1 calc R . .
C30 C 0.4043(11) 1.3013(10) 0.0468(5) 0.043(3) Uani 1 1 d . . .
H30A H 0.4334 1.3180 0.0864 0.064 Uiso 1 1 calc R . .
H30B H 0.3013 1.2909 0.0420 0.064 Uiso 1 1 calc R . .
H30C H 0.4812 1.3903 0.0249 0.064 Uiso 1 1 calc R . .

loop_
_atom_site_aniso_label
_atom_site_aniso_U_11
_atom_site_aniso_U_22
_atom_site_aniso_U_33
_atom_site_aniso_U_23
_atom_site_aniso_U_13
_atom_site_aniso_U_12
Zn1 0.0294(6) 0.0211(6) 0.0319(6) -0.0002(5) -0.0015(5) 0.0155(5)
N1 0.021(4) 0.018(4) 0.028(5) -0.001(3) 0.000(4) 0.009(3)
N2 0.027(4) 0.017(4) 0.020(4) 0.004(3) -0.002(3) 0.014(3)
N3 0.016(4) 0.025(4) 0.019(4) 0.001(3) 0.002(3) 0.010(3)
N4 0.018(4) 0.013(4) 0.032(5) -0.001(3) -0.003(3) 0.007(3)
C1 0.025(5) 0.028(5) 0.017(5) -0.009(4) -0.009(4) 0.018(4)
C2 0.020(5) 0.034(6) 0.035(6) 0.007(5) 0.004(4) 0.013(4)
C3 0.024(5) 0.032(6) 0.021(6) -0.004(5) -0.008(5) 0.014(5)
C4 0.041(5) 0.035(6) 0.016(6) 0.011(4) 0.014(4) 0.024(5)
C5 0.033(5) 0.035(5) 0.047(7) 0.002(5) 0.012(5) 0.022(5)
C6 0.020(5) 0.026(5) 0.027(6) 0.003(4) 0.006(4) 0.010(4)
C7 0.020(5) 0.034(6) 0.055(8) -0.011(5) -0.011(5) 0.015(5)
C8 0.021(5) 0.028(5) 0.035(6) -0.010(4) 0.004(5) 0.012(5)
C9 0.033(5) 0.037(6) 0.046(7) 0.003(5) -0.012(5) 0.016(5)
C10 0.034(5) 0.034(6) 0.071(9) -0.003(5) 0.004(5) 0.012(5)
C11 0.013(4) 0.020(5) 0.021(5) -0.001(4) 0.003(4) 0.008(4)
C12 0.024(5) 0.014(4) 0.032(6) 0.000(4) 0.005(4) 0.008(4)
C13 0.025(5) 0.024(5) 0.014(6) -0.005(4) 0.000(4) 0.009(4)
C14 0.041(5) 0.032(5) 0.022(6) -0.012(4) -0.009(4) 0.024(5)
C15 0.057(7) 0.024(5) 0.046(7) -0.001(5) -0.014(6) 0.026(5)
C16 0.056(7) 0.021(5) 0.034(7) 0.013(5) -0.005(6) 0.014(5)
C17 0.040(6) 0.030(5) 0.024(6) 0.000(5) 0.002(5) 0.017(5)
C18 0.028(5) 0.022(5) 0.027(6) -0.001(4) 0.005(4) 0.012(4)
C19 0.025(5) 0.025(5) 0.026(6) -0.003(4) -0.003(4) 0.014(4)
C20 0.021(5) 0.036(6) 0.049(7) 0.001(5) 0.016(5) 0.008(5)
C21 0.030(6) 0.048(7) 0.047(8) -0.002(5) 0.011(5) 0.021(5)
C22 0.054(7) 0.040(6) 0.034(7) -0.003(5) 0.001(5) 0.032(6)
C23 0.031(5) 0.033(5) 0.010(5) -0.009(4) -0.004(4) 0.020(4)
C24 0.026(5) 0.019(5) 0.014(5) -0.009(4) -0.007(4) 0.013(4)
C25 0.018(5) 0.022(5) 0.042(7) -0.001(4) 0.001(5) 0.010(4)
C26 0.032(5) 0.035(5) 0.026(6) -0.009(5) -0.012(4) 0.016(5)
C27 0.034(5) 0.036(6) 0.040(7) -0.013(5) 0.000(5) 0.015(5)
C28 0.042(6) 0.017(5) 0.046(8) -0.006(5) 0.008(5) 0.003(5)
C29 0.044(6) 0.023(5) 0.026(6) -0.005(5) -0.004(5) 0.016(5)
C30 0.053(6) 0.027(5) 0.059(8) -0.004(5) 0.006(5) 0.029(5)

loop_
_atom_type_symbol
_atom_type_description
_atom_type_scat_dispersion_real
_atom_type_scat_dispersion_imag
_atom_type_scat_source
C C 0.0033 0.0016 'International Tables Vol C Tables 4.2.6.8 and 6.1.1.4'
H H 0.0000 0.0000 'International Tables Vol C Tables 4.2.6.8 and 6.1.1.4'
N N 0.0061 0.0033 'International Tables Vol C Tables 4.2.6.8 and 6.1.1.4'
Zn Zn 0.2839 1.4301 'International Tables Vol C Tables 4.2.6.8 and 6.1.1.4'

loop_
_geom_angle_atom_site_label_1
_geom_angle_atom_site_label_2
_geom_angle_atom_site_label_3
_geom_angle
_geom_angle_site_symmetry_1
_geom_angle_site_symmetry_3
_geom_angle_publ_flag
C30 Zn1 N3 118.7(3) . . ?
C30 Zn1 N1 118.6(3) . . ?
N3 Zn1 N1 83.9(2) . . ?
C30 Zn1 C14 126.8(4) . . ?
N3 Zn1 C14 108.4(3) . . ?
N1 Zn1 C14 88.4(3) . . ?
C3 N1 N2 106.6(6) . . ?
C3 N1 Zn1 131.3(5) . . ?
N2 N1 Zn1 121.2(5) . . ?
C1 N2 N1 110.4(6) . . ?
C1 N2 C11 127.4(6) . . ?
N1 N2 C11 119.9(6) . . ?
C8 N3 N4 105.6(6) . . ?
C8 N3 Zn1 132.2(5) . . ?
N4 N3 Zn1 120.3(5) . . ?
C6 N4 N3 110.7(6) . . ?
C6 N4 C11 128.6(6) . . ?
N3 N4 C11 120.7(6) . . ?
N2 C1 C2 106.2(7) . . ?
N2 C1 C4 125.0(7) . . ?
C2 C1 C4 128.7(8) . . ?
C1 C2 C3 107.2(8) . . ?
N1 C3 C2 109.4(7) . . ?
N1 C3 C5 121.0(8) . . ?
C2 C3 C5 129.6(8) . . ?
C7 C6 N4 106.4(7) . . ?
C7 C6 C9 131.6(8) . . ?
N4 C6 C9 122.0(7) . . ?
C6 C7 C8 107.1(7) . . ?
N3 C8 C7 110.2(7) . . ?
N3 C8 C10 120.6(8) . . ?
C7 C8 C10 129.2(8) . . ?
N4 C11 N2 108.8(6) . . ?
N4 C11 C12 112.3(6) . . ?
N2 C11 C12 119.3(6) . . ?
C24 C12 C13 108.0(7) . . ?
C24 C12 C18 110.4(6) . . ?
C13 C12 C18 111.5(7) . . ?
C24 C12 C11 109.8(6) . . ?
C13 C12 C11 115.4(6) . . ?
C18 C12 C11 101.7(6) . . ?
C17 C13 C14 108.1(7) . . ?
C17 C13 C12 128.5(8) . . ?
C14 C13 C12 122.9(7) . . ?
C15 C14 C13 104.9(8) . . ?
C15 C14 Zn1 101.8(6) . . ?
C13 C14 Zn1 97.3(5) . . ?
C16 C15 C14 108.9(8) . . ?
C15 C16 C17 109.0(8) . . ?
C13 C17 C16 109.0(8) . . ?
C23 C18 C19 116.2(7) . . ?
C23 C18 C12 123.3(7) . . ?
C19 C18 C12 120.4(7) . . ?
C20 C19 C18 120.5(8) . . ?
C21 C20 C19 122.4(8) . . ?
C20 C21 C22 118.9(8) . . ?
C21 C22 C23 119.0(8) . . ?
C18 C23 C22 123.0(8) . . ?
C25 C24 C29 117.5(7) . . ?
C25 C24 C12 120.6(7) . . ?
C29 C24 C12 121.8(7) . . ?
C24 C25 C26 120.8(8) . . ?
C27 C26 C25 120.9(9) . . ?
C26 C27 C28 119.8(9) . . ?
C27 C28 C29 119.7(9) . . ?
C24 C29 C28 121.2(9) . . ?

loop_
_geom_bond_atom_site_label_1
_geom_bond_atom_site_label_2
_geom_bond_distance
_geom_bond_site_symmetry_2
_geom_bond_publ_flag
Zn1 C30 1.966(8) . ?
Zn1 N3 2.094(6) . ?
Zn1 N1 2.099(7) . ?
Zn1 C14 2.137(8) . ?
N1 C3 1.341(10) . ?
N1 N2 1.374(8) . ?
N2 C1 1.367(10) . ?
N2 C11 1.452(9) . ?
N3 C8 1.322(10) . ?
N3 N4 1.373(8) . ?
N4 C6 1.358(10) . ?
N4 C11 1.444(10) . ?
C1 C2 1.380(11) . ?
C1 C4 1.482(11) . ?
C2 C3 1.397(12) . ?
C3 C5 1.475(11) . ?
C6 C7 1.355(11) . ?
C6 C9 1.509(11) . ?
C7 C8 1.389(12) . ?
C8 C10 1.493(11) . ?
C11 C12 1.604(11) . ?
C12 C24 1.541(10) . ?
C12 C13 1.543(11) . ?
C12 C18 1.553(11) . ?
C13 C17 1.365(11) . ?
C13 C14 1.468(11) . ?
C14 C15 1.444(13) . ?
C15 C16 1.365(13) . ?
C16 C17 1.421(11) . ?
C18 C23 1.379(11) . ?
C18 C19 1.414(11) . ?
C19 C20 1.363(11) . ?
C20 C21 1.361(12) . ?
C21 C22 1.384(13) . ?
C22 C23 1.390(12) . ?
C24 C25 1.377(11) . ?
C24 C29 1.392(11) . ?
C25 C26 1.401(11) . ?
C26 C27 1.348(12) . ?
C27 C28 1.375(13) . ?
C28 C29 1.397(12) . ?
